data_7018156
loop_
_publ_author_name
'Robinson, Robert'
'Karikachery, Alice Raphael'
'Sharp, Paul R.'

_publ_section_title
;
 Photophysical properties of 4,4'-di-tert-butyl-2,2'-bipyridine supported
 6-membered 2,2'-diphenyl-X platinacycles (X = CH(2), NMe, O).
;
_journal_issue 9
_journal_name_full 'Dalton transactions (Cambridge, England : 2003)'
_journal_page_first 2601
_journal_page_last 2611
_journal_paper_doi 10.1039/c2dt11594h
_journal_volume 41
_journal_year 2012
_chemical_formula_moiety 'C30 H32 N2 O Pt'
_chemical_formula_sum 'C30 H32 N2 O Pt'
_chemical_formula_weight 631.67
_chemical_name_systematic
;
?
;
_space_group_IT_number 88
_symmetry_cell_setting tetragonal
_symmetry_space_group_name_Hall '-I 4ad'
_symmetry_space_group_name_H-M 'I 41/a :2'
_atom_sites_solution_hydrogens geom
_atom_sites_solution_primary direct
_atom_sites_solution_secondary difmap
_audit_creation_method SHELXL-97
_cell_angle_alpha 90.00
_cell_angle_beta 90.00
_cell_angle_gamma 90.00
_cell_formula_units_Z 16
_cell_length_a 26.979(3)
_cell_length_b 26.979(3)
_cell_length_c 14.0248(14)
_cell_measurement_reflns_used 9695
_cell_measurement_temperature 173(2)
_cell_measurement_theta_max 27.27
_cell_measurement_theta_min 2.23
_cell_volume 10208.2(19)
_computing_cell_refinement 'Bruker SAINT'
_computing_data_collection 'Bruker APEX2'
_computing_data_reduction 'Bruker SAINT'
_computing_molecular_graphics
;
L. J. Barbour, X-Seed - Graphical Interface to
SHELX-97 and POV-Ray, 1999
;
_computing_publication_material 'Bruker SHELXTL'
_computing_structure_refinement 'SHELXL-97 (Sheldrick, 2008)'
_computing_structure_solution 'SHELXS-97 (Sheldrick, 2008)'
_diffrn_ambient_temperature 173(2)
_diffrn_measured_fraction_theta_full 1.000
_diffrn_measured_fraction_theta_max 1.000
_diffrn_measurement_device_type 'Bruker APEX-II CCD'
_diffrn_measurement_method '\f and \w scans'
_diffrn_radiation_monochromator graphite
_diffrn_radiation_source 'sealed tube'
_diffrn_radiation_type MoK\a
_diffrn_radiation_wavelength 0.71073
_diffrn_reflns_av_R_equivalents 0.0263
_diffrn_reflns_av_sigmaI/netI 0.0110
_diffrn_reflns_limit_h_max 34
_diffrn_reflns_limit_h_min -34
_diffrn_reflns_limit_k_max 34
_diffrn_reflns_limit_k_min -34
_diffrn_reflns_limit_l_max 17
_diffrn_reflns_limit_l_min -18
_diffrn_reflns_number 58313
_diffrn_reflns_theta_full 27.27
_diffrn_reflns_theta_max 27.27
_diffrn_reflns_theta_min 1.51
_diffrn_standards_decay_% 0.0
_exptl_absorpt_coefficient_mu 5.523
_exptl_absorpt_correction_T_max 0.6081
_exptl_absorpt_correction_T_min 0.4047
_exptl_absorpt_correction_type multi-scan
_exptl_absorpt_process_details
;
Data were corrected for decay and absorption using the program SADABS
(Sheldrick, G. M. (2003). SADABS. Version 2.10. University of
G\"ottingen, Germany).
;
_exptl_crystal_colour yellow
_exptl_crystal_density_diffrn 1.644
_exptl_crystal_density_method 'not measured'
_exptl_crystal_description rectangle
_exptl_crystal_F_000 4992
_exptl_crystal_size_max 0.20
_exptl_crystal_size_mid 0.20
_exptl_crystal_size_min 0.10
_refine_diff_density_max 0.897
_refine_diff_density_min -0.504
_refine_diff_density_rms 0.066
_refine_ls_extinction_method none
_refine_ls_goodness_of_fit_ref 1.071
_refine_ls_hydrogen_treatment noref
_refine_ls_matrix_type full
_refine_ls_number_parameters 313
_refine_ls_number_reflns 5738
_refine_ls_number_restraints 0
_refine_ls_restrained_S_all 1.071
_refine_ls_R_factor_all 0.0173
_refine_ls_R_factor_gt 0.0156
_refine_ls_shift/su_max 0.003
_refine_ls_shift/su_mean 0.000
_refine_ls_structure_factor_coef Fsqd
_refine_ls_weighting_details 'calc w=1/[\s^2^(Fo^2^)+(0.0182P)^2^+22.6586P] where P=(Fo^2^+2Fc^2^)/3'
_refine_ls_weighting_scheme calc
_refine_ls_wR_factor_gt 0.0388
_refine_ls_wR_factor_ref 0.0395
_reflns_number_gt 5405
_reflns_number_total 5738
_reflns_threshold_expression >2sigma(I)
_cod_data_source_file c2dt11594h.txt
_cod_data_source_block Pt(tBu2bpy)(C6H4COC6H4)_(6)
_cod_depositor_comments
;
The following automatic conversions were performed:

'_symmetry_cell_setting' value 'Tetragonal' changed to 'tetragonal'
according to /home/saulius/struct/CIF-dictionaries/cif_core.dic
dictionary named 'cif_core.dic' version 2.4.1 from 2010-06-29.

Automatic conversion script
Id: cif_fix_values 1715 2011-07-08 13:25:40Z adriana 
;
_cod_original_cell_volume 10208(2)
_cod_original_sg_symbol_H-M 'I4(1)/a '
_cod_database_code 7018156

loop_
_symmetry_equiv_pos_as_xyz
'x, y, z'
'-y+3/4, x+1/4, z+1/4'
'-x, -y+1/2, z'
'y+1/4, -x+1/4, z+1/4'
'x+1/2, y+1/2, z+1/2'
'-y+5/4, x+3/4, z+3/4'
'-x+1/2, -y+1, z+1/2'
'y+3/4, -x+3/4, z+3/4'
'-x, -y, -z'
'y-3/4, -x-1/4, -z-1/4'
'x, y-1/2, -z'
'-y-1/4, x-1/4, -z-1/4'
'-x+1/2, -y+1/2, -z+1/2'
'y-1/4, -x+1/4, -z+1/4'
'x+1/2, y, -z+1/2'
'-y+1/4, x+1/4, -z+1/4'

loop_
_atom_site_label
_atom_site_type_symbol
_atom_site_fract_x
_atom_site_fract_y
_atom_site_fract_z
_atom_site_U_iso_or_equiv
_atom_site_adp_type
_atom_site_occupancy
_atom_site_symmetry_multiplicity
_atom_site_calc_flag
_atom_site_refinement_flags
Pt1 Pt 0.316324(3) 0.720777(3) 0.096743(5) 0.01687(3) Uani 1 1 d .
O1 O 0.28737(6) 0.75768(6) -0.11273(11) 0.0246(3) Uani 1 1 d .
N1 N 0.27625(6) 0.68684(6) 0.20806(12) 0.0188(3) Uani 1 1 d .
N2 N 0.34263(6) 0.75837(6) 0.21864(12) 0.0193(3) Uani 1 1 d .
C1 C 0.35710(8) 0.75564(7) -0.00162(14) 0.0198(4) Uani 1 1 d .
C2 C 0.33548(8) 0.77147(8) -0.08717(15) 0.0216(4) Uani 1 1 d .
C3 C 0.35926(9) 0.80259(8) -0.15125(16) 0.0265(5) Uani 1 1 d .
H3 H 0.3424 0.8140 -0.2065 0.032 Uiso 1 1 calc R
C4 C 0.40779(10) 0.81684(9) -0.13394(17) 0.0307(5) Uani 1 1 d .
H4 H 0.4242 0.8388 -0.1765 0.037 Uiso 1 1 calc R
C5 C 0.43224(9) 0.79890(9) -0.05408(17) 0.0301(5) Uani 1 1 d .
H5 H 0.4660 0.8072 -0.0432 0.036 Uiso 1 1 calc R
C6 C 0.40704(8) 0.76852(8) 0.01033(16) 0.0253(4) Uani 1 1 d .
H6 H 0.4244 0.7561 0.0642 0.030 Uiso 1 1 calc R
C7 C 0.28860(7) 0.68327(8) -0.01387(14) 0.0195(4) Uani 1 1 d .
C8 C 0.27678(8) 0.70739(8) -0.09941(15) 0.0211(4) Uani 1 1 d .
C9 C 0.25437(8) 0.68400(9) -0.17656(16) 0.0259(4) Uani 1 1 d .
H9 H 0.2463 0.7023 -0.2323 0.031 Uiso 1 1 calc R
C10 C 0.24397(9) 0.63372(9) -0.17154(17) 0.0299(5) Uani 1 1 d .
H10 H 0.2281 0.6175 -0.2233 0.036 Uiso 1 1 calc R
C11 C 0.25702(9) 0.60724(9) -0.09005(17) 0.0291(5) Uani 1 1 d .
H11 H 0.2511 0.5726 -0.0865 0.035 Uiso 1 1 calc R
C12 C 0.27884(8) 0.63212(8) -0.01374(16) 0.0241(4) Uani 1 1 d .
H12 H 0.2876 0.6135 0.0413 0.029 Uiso 1 1 calc R
C14 C 0.37289(8) 0.79833(8) 0.22147(15) 0.0213(4) Uani 1 1 d .
H30 H 0.3830 0.8128 0.1629 0.026 Uiso 1 1 calc R
C15 C 0.38971(8) 0.81899(8) 0.30526(15) 0.0227(4) Uani 1 1 d .
H29 H 0.4115 0.8467 0.3032 0.027 Uiso 1 1 calc R
C16 C 0.37507(8) 0.79962(8) 0.39316(15) 0.0204(4) Uani 1 1 d .
C17 C 0.34236(8) 0.75982(8) 0.38976(15) 0.0207(4) Uani 1 1 d .
H23 H 0.3301 0.7461 0.4475 0.025 Uiso 1 1 calc R
C18 C 0.32732(7) 0.73993(7) 0.30335(15) 0.0187(4) Uani 1 1 d .
C19 C 0.29185(7) 0.69803(7) 0.29695(15) 0.0187(4) Uani 1 1 d .
C20 C 0.27524(8) 0.67237(8) 0.37699(15) 0.0214(4) Uani 1 1 d .
H20 H 0.2874 0.6812 0.4383 0.026 Uiso 1 1 calc R
C21 C 0.24101(8) 0.63396(8) 0.36825(15) 0.0205(4) Uani 1 1 d .
C22 C 0.22284(8) 0.62528(8) 0.27668(16) 0.0223(4) Uani 1 1 d .
H14 H 0.1980 0.6009 0.2670 0.027 Uiso 1 1 calc R
C23 C 0.24073(8) 0.65188(8) 0.19990(15) 0.0209(4) Uani 1 1 d .
H13 H 0.2274 0.6453 0.1385 0.025 Uiso 1 1 calc R
C24 C 0.39478(9) 0.82031(9) 0.48707(16) 0.0277(5) Uani 1 1 d .
C25 C 0.37119(13) 0.79620(13) 0.57310(19) 0.0518(8) Uani 1 1 d .
H25A H 0.3353 0.8016 0.5715 0.078 Uiso 1 1 calc R
H25B H 0.3849 0.8108 0.6314 0.078 Uiso 1 1 calc R
H25C H 0.3781 0.7605 0.5723 0.078 Uiso 1 1 calc R
C26 C 0.3835(2) 0.87590(12) 0.4911(3) 0.0807(14) Uani 1 1 d .
H26A H 0.3476 0.8810 0.4910 0.121 Uiso 1 1 calc R
H26B H 0.3981 0.8923 0.4355 0.121 Uiso 1 1 calc R
H26C H 0.3977 0.8900 0.5495 0.121 Uiso 1 1 calc R
C27 C 0.45041(11) 0.8110(2) 0.4886(3) 0.0832(15) Uani 1 1 d .
H27A H 0.4648 0.8261 0.5459 0.125 Uiso 1 1 calc R
H27B H 0.4656 0.8258 0.4319 0.125 Uiso 1 1 calc R
H27C H 0.4567 0.7752 0.4892 0.125 Uiso 1 1 calc R
C28 C 0.22427(8) 0.60249(8) 0.45290(15) 0.0233(4) Uani 1 1 d .
C29 C 0.25017(10) 0.61782(9) 0.54544(17) 0.0330(5) Uani 1 1 d .
H29A H 0.2425 0.6526 0.5596 0.049 Uiso 1 1 calc R
H29B H 0.2861 0.6139 0.5381 0.049 Uiso 1 1 calc R
H29C H 0.2385 0.5968 0.5979 0.049 Uiso 1 1 calc R
C30 C 0.16794(9) 0.60792(8) 0.46558(17) 0.0278(5) Uani 1 1 d .
H30A H 0.1598 0.6427 0.4779 0.042 Uiso 1 1 calc R
H30B H 0.1570 0.5876 0.5195 0.042 Uiso 1 1 calc R
H30C H 0.1511 0.5969 0.4074 0.042 Uiso 1 1 calc R
C31 C 0.23715(9) 0.54787(8) 0.43223(17) 0.0299(5) Uani 1 1 d .
H31A H 0.2270 0.5273 0.4864 0.045 Uiso 1 1 calc R
H31B H 0.2730 0.5446 0.4225 0.045 Uiso 1 1 calc R
H31C H 0.2197 0.5370 0.3747 0.045 Uiso 1 1 calc R

loop_
_atom_site_aniso_label
_atom_site_aniso_U_11
_atom_site_aniso_U_22
_atom_site_aniso_U_33
_atom_site_aniso_U_23
_atom_site_aniso_U_13
_atom_site_aniso_U_12
Pt1 0.01904(4) 0.01737(4) 0.01421(4) 0.00145(3) -0.00008(3) -0.00057(3)
O1 0.0270(8) 0.0238(8) 0.0231(8) 0.0055(6) -0.0047(6) -0.0022(6)
N1 0.0208(8) 0.0176(8) 0.0180(8) 0.0014(6) 0.0002(7) 0.0002(6)
N2 0.0213(8) 0.0182(8) 0.0183(8) 0.0014(7) 0.0016(7) 0.0010(6)
C1 0.0250(10) 0.0176(9) 0.0169(10) -0.0003(7) 0.0037(8) -0.0004(8)
C2 0.0256(10) 0.0198(10) 0.0193(10) -0.0031(8) 0.0011(8) -0.0007(8)
C3 0.0365(12) 0.0247(11) 0.0183(10) 0.0007(8) 0.0038(9) -0.0022(9)
C4 0.0401(13) 0.0280(11) 0.0240(11) -0.0011(9) 0.0101(10) -0.0093(10)
C5 0.0278(11) 0.0331(12) 0.0294(12) -0.0067(10) 0.0069(9) -0.0089(9)
C6 0.0273(11) 0.0269(11) 0.0217(10) -0.0032(9) 0.0012(9) -0.0014(9)
C7 0.0189(9) 0.0230(10) 0.0166(10) -0.0014(8) 0.0002(7) -0.0008(8)
C8 0.0202(10) 0.0225(10) 0.0205(10) 0.0004(8) 0.0005(8) 0.0001(8)
C9 0.0265(11) 0.0320(12) 0.0193(10) 0.0011(9) -0.0030(8) 0.0001(9)
C10 0.0331(12) 0.0340(12) 0.0228(11) -0.0067(9) -0.0041(9) -0.0057(10)
C11 0.0337(12) 0.0239(11) 0.0296(12) -0.0044(9) -0.0017(10) -0.0032(9)
C12 0.0281(11) 0.0232(10) 0.0211(11) 0.0011(8) -0.0005(8) 0.0011(8)
C14 0.0225(10) 0.0215(10) 0.0199(10) 0.0023(8) 0.0024(8) -0.0022(8)
C15 0.0238(10) 0.0211(10) 0.0231(11) -0.0006(8) 0.0020(8) -0.0045(8)
C16 0.0215(10) 0.0217(10) 0.0180(10) -0.0014(8) 0.0001(8) 0.0004(8)
C17 0.0226(10) 0.0225(10) 0.0169(10) 0.0028(8) 0.0019(8) -0.0001(8)
C18 0.0197(9) 0.0166(9) 0.0196(10) 0.0019(8) 0.0008(8) 0.0015(7)
C19 0.0198(9) 0.0175(9) 0.0187(10) 0.0006(7) 0.0005(8) 0.0005(7)
C20 0.0259(10) 0.0225(10) 0.0160(9) 0.0012(8) 0.0016(8) -0.0024(8)
C21 0.0234(10) 0.0185(9) 0.0197(10) 0.0007(8) 0.0054(8) 0.0007(8)
C22 0.0219(10) 0.0207(10) 0.0243(11) -0.0008(8) 0.0030(8) -0.0028(8)
C23 0.0216(10) 0.0220(10) 0.0192(10) -0.0018(8) -0.0010(8) -0.0006(8)
C24 0.0321(12) 0.0333(12) 0.0179(10) -0.0047(9) -0.0001(9) -0.0105(10)
C25 0.0601(19) 0.077(2) 0.0186(12) -0.0055(13) 0.0015(12) -0.0289(17)
C26 0.168(5) 0.0359(17) 0.0381(18) -0.0129(14) -0.009(2) -0.011(2)
C27 0.0284(15) 0.177(5) 0.0443(19) -0.042(2) -0.0077(14) -0.013(2)
C28 0.0311(11) 0.0207(10) 0.0181(10) 0.0015(8) 0.0063(9) -0.0040(8)
C29 0.0453(14) 0.0333(12) 0.0203(11) 0.0054(9) 0.0022(10) -0.0098(11)
C30 0.0320(12) 0.0246(11) 0.0269(11) -0.0026(9) 0.0117(9) -0.0045(9)
C31 0.0392(13) 0.0230(11) 0.0275(12) 0.0042(9) 0.0109(10) 0.0026(9)

loop_
_atom_type_symbol
_atom_type_description
_atom_type_scat_dispersion_real
_atom_type_scat_dispersion_imag
_atom_type_scat_source
C C 0.0033 0.0016 'International Tables Vol C Tables 4.2.6.8 and 6.1.1.4'
H H 0.0000 0.0000 'International Tables Vol C Tables 4.2.6.8 and 6.1.1.4'
N N 0.0061 0.0033 'International Tables Vol C Tables 4.2.6.8 and 6.1.1.4'
O O 0.0106 0.0060 'International Tables Vol C Tables 4.2.6.8 and 6.1.1.4'
Pt Pt -1.7033 8.3905 'International Tables Vol C Tables 4.2.6.8 and 6.1.1.4'

loop_
_geom_angle_atom_site_label_1
_geom_angle_atom_site_label_2
_geom_angle_atom_site_label_3
_geom_angle
C7 Pt1 C1 84.75(8)
C7 Pt1 N1 99.38(8)
C1 Pt1 N1 175.85(8)
C7 Pt1 N2 176.73(7)
C1 Pt1 N2 98.50(8)
N1 Pt1 N2 77.37(7)
C2 O1 C8 114.44(16)
C23 N1 C19 117.13(18)
C23 N1 Pt1 127.23(14)
C19 N1 Pt1 115.27(13)
C18 N2 C14 116.84(18)
C18 N2 Pt1 115.60(13)
C14 N2 Pt1 127.56(14)
C2 C1 C6 115.29(19)
C2 C1 Pt1 120.35(15)
C6 C1 Pt1 124.26(16)
C3 C2 O1 115.13(19)
C3 C2 C1 123.2(2)
O1 C2 C1 121.70(18)
C4 C3 C2 119.4(2)
C4 C3 H3 120.3
C2 C3 H3 120.3
C3 C4 C5 119.6(2)
C3 C4 H4 120.2
C5 C4 H4 120.2
C4 C5 C6 119.7(2)
C4 C5 H5 120.1
C6 C5 H5 120.1
C5 C6 C1 122.4(2)
C5 C6 H6 118.8
C1 C6 H6 118.8
C8 C7 C12 114.50(19)
C8 C7 Pt1 120.98(15)
C12 C7 Pt1 124.52(15)
C9 C8 O1 115.14(19)
C9 C8 C7 123.7(2)
O1 C8 C7 121.20(18)
C10 C9 C8 119.5(2)
C10 C9 H9 120.3
C8 C9 H9 120.3
C9 C10 C11 119.5(2)
C9 C10 H10 120.3
C11 C10 H10 120.3
C10 C11 C12 119.3(2)
C10 C11 H11 120.3
C12 C11 H11 120.3
C11 C12 C7 123.4(2)
C11 C12 H12 118.3
C7 C12 H12 118.3
N2 C14 C15 123.12(19)
N2 C14 H30 118.4
C15 C14 H30 118.4
C14 C15 C16 120.56(19)
C14 C15 H29 119.7
C16 C15 H29 119.7
C17 C16 C15 116.00(19)
C17 C16 C24 122.21(19)
C15 C16 C24 121.78(19)
C18 C17 C16 120.97(19)
C18 C17 H23 119.5
C16 C17 H23 119.5
N2 C18 C17 122.42(19)
N2 C18 C19 115.09(18)
C17 C18 C19 122.46(18)
N1 C19 C20 122.19(19)
N1 C19 C18 115.30(17)
C20 C19 C18 122.51(19)
C19 C20 C21 120.8(2)
C19 C20 H20 119.6
C21 C20 H20 119.6
C20 C21 C22 116.03(19)
C20 C21 C28 122.74(19)
C22 C21 C28 121.23(19)
C23 C22 C21 120.53(19)
C23 C22 H14 119.7
C21 C22 H14 119.7
N1 C23 C22 123.0(2)
N1 C23 H13 118.5
C22 C23 H13 118.5
C25 C24 C27 109.4(3)
C25 C24 C16 112.65(19)
C27 C24 C16 107.2(2)
C25 C24 C26 108.0(3)
C27 C24 C26 110.9(3)
C16 C24 C26 108.7(2)
C24 C25 H25A 109.5
C24 C25 H25B 109.5
H25A C25 H25B 109.5
C24 C25 H25C 109.5
H25A C25 H25C 109.5
H25B C25 H25C 109.5
C24 C26 H26A 109.5
C24 C26 H26B 109.5
H26A C26 H26B 109.5
C24 C26 H26C 109.5
H26A C26 H26C 109.5
H26B C26 H26C 109.5
C24 C27 H27A 109.5
C24 C27 H27B 109.5
H27A C27 H27B 109.5
C24 C27 H27C 109.5
H27A C27 H27C 109.5
H27B C27 H27C 109.5
C21 C28 C29 111.94(18)
C21 C28 C30 109.22(18)
C29 C28 C30 109.11(19)
C21 C28 C31 108.57(17)
C29 C28 C31 108.4(2)
C30 C28 C31 109.62(18)
C28 C29 H29A 109.5
C28 C29 H29B 109.5
H29A C29 H29B 109.5
C28 C29 H29C 109.5
H29A C29 H29C 109.5
H29B C29 H29C 109.5
C28 C30 H30A 109.5
C28 C30 H30B 109.5
H30A C30 H30B 109.5
C28 C30 H30C 109.5
H30A C30 H30C 109.5
H30B C30 H30C 109.5
C28 C31 H31A 109.5
C28 C31 H31B 109.5
H31A C31 H31B 109.5
C28 C31 H31C 109.5
H31A C31 H31C 109.5
H31B C31 H31C 109.5

loop_
_geom_bond_atom_site_label_1
_geom_bond_atom_site_label_2
_geom_bond_distance
Pt1 C7 1.998(2)
Pt1 C1 2.000(2)
Pt1 N1 2.1082(17)
Pt1 N2 2.1106(18)
O1 C2 1.397(3)
O1 C8 1.399(3)
N1 C23 1.349(3)
N1 C19 1.350(3)
N2 C18 1.353(3)
N2 C14 1.353(3)
C1 C2 1.401(3)
C1 C6 1.402(3)
C2 C3 1.387(3)
C3 C4 1.386(3)
C3 H3 0.9500
C4 C5 1.387(4)
C4 H4 0.9500
C5 C6 1.396(3)
C5 H5 0.9500
C6 H6 0.9500
C7 C8 1.401(3)
C7 C12 1.405(3)
C8 C9 1.391(3)
C9 C10 1.387(3)
C9 H9 0.9500
C10 C11 1.393(3)
C10 H10 0.9500
C11 C12 1.394(3)
C11 H11 0.9500
C12 H12 0.9500
C14 C15 1.378(3)
C14 H30 0.9500
C15 C16 1.396(3)
C15 H29 0.9500
C16 C17 1.391(3)
C16 C24 1.526(3)
C17 C18 1.386(3)
C17 H23 0.9500
C18 C19 1.484(3)
C19 C20 1.393(3)
C20 C21 1.393(3)
C20 H20 0.9500
C21 C22 1.394(3)
C21 C28 1.528(3)
C22 C23 1.381(3)
C22 H14 0.9500
C23 H13 0.9500
C24 C25 1.511(3)
C24 C27 1.522(4)
C24 C26 1.531(4)
C25 H25A 0.9800
C25 H25B 0.9800
C25 H25C 0.9800
C26 H26A 0.9800
C26 H26B 0.9800
C26 H26C 0.9800
C27 H27A 0.9800
C27 H27B 0.9800
C27 H27C 0.9800
C28 C29 1.531(3)
C28 C30 1.537(3)
C28 C31 1.542(3)
C29 H29A 0.9800
C29 H29B 0.9800
C29 H29C 0.9800
C30 H30A 0.9800
C30 H30B 0.9800
C30 H30C 0.9800
C31 H31A 0.9800
C31 H31B 0.9800
C31 H31C 0.9800

loop_
_geom_torsion_atom_site_label_1
_geom_torsion_atom_site_label_2
_geom_torsion_atom_site_label_3
_geom_torsion_atom_site_label_4
_geom_torsion
C7 Pt1 N1 C23 -3.06(18)
N2 Pt1 N1 C23 176.56(18)
C7 Pt1 N1 C19 169.61(14)
N2 Pt1 N1 C19 -10.76(14)
C1 Pt1 N2 C18 -171.95(14)
N1 Pt1 N2 C18 7.61(14)
C1 Pt1 N2 C14 7.84(18)
N1 Pt1 N2 C14 -172.60(18)
C7 Pt1 C1 C2 43.78(17)
N2 Pt1 C1 C2 -135.87(16)
C7 Pt1 C1 C6 -139.95(19)
N2 Pt1 C1 C6 40.40(19)
C8 O1 C2 C3 135.9(2)
C8 O1 C2 C1 -45.6(3)
C6 C1 C2 C3 -7.3(3)
Pt1 C1 C2 C3 169.27(17)
C6 C1 C2 O1 174.28(19)
Pt1 C1 C2 O1 -9.1(3)
O1 C2 C3 C4 -177.6(2)
C1 C2 C3 C4 3.9(3)
C2 C3 C4 C5 1.5(3)
C3 C4 C5 C6 -2.9(4)
C4 C5 C6 C1 -0.9(3)
C2 C1 C6 C5 5.8(3)
Pt1 C1 C6 C5 -170.68(17)
C1 Pt1 C7 C8 -41.77(17)
N1 Pt1 C7 C8 138.64(16)
C1 Pt1 C7 C12 138.87(19)
N1 Pt1 C7 C12 -40.72(19)
C2 O1 C8 C9 -131.7(2)
C2 O1 C8 C7 47.9(3)
C12 C7 C8 C9 3.8(3)
Pt1 C7 C8 C9 -175.58(17)
C12 C7 C8 O1 -175.79(18)
Pt1 C7 C8 O1 4.8(3)
O1 C8 C9 C10 177.8(2)
C7 C8 C9 C10 -1.9(3)
C8 C9 C10 C11 -1.3(4)
C9 C10 C11 C12 2.1(4)
C10 C11 C12 C7 0.1(4)
C8 C7 C12 C11 -3.0(3)
Pt1 C7 C12 C11 176.44(18)
C18 N2 C14 C15 2.6(3)
Pt1 N2 C14 C15 -177.15(16)
N2 C14 C15 C16 -1.3(3)
C14 C15 C16 C17 -1.3(3)
C14 C15 C16 C24 177.4(2)
C15 C16 C17 C18 2.5(3)
C24 C16 C17 C18 -176.2(2)
C14 N2 C18 C17 -1.4(3)
Pt1 N2 C18 C17 178.43(15)
C14 N2 C18 C19 176.51(18)
Pt1 N2 C18 C19 -3.7(2)
C16 C17 C18 N2 -1.2(3)
C16 C17 C18 C19 -178.97(19)
C23 N1 C19 C20 4.8(3)
Pt1 N1 C19 C20 -168.61(16)
C23 N1 C19 C18 -174.37(17)
Pt1 N1 C19 C18 12.2(2)
N2 C18 C19 N1 -5.6(3)
C17 C18 C19 N1 172.25(18)
N2 C18 C19 C20 175.14(19)
C17 C18 C19 C20 -7.0(3)
N1 C19 C20 C21 -0.7(3)
C18 C19 C20 C21 178.49(19)
C19 C20 C21 C22 -3.6(3)
C19 C20 C21 C28 175.84(19)
C20 C21 C22 C23 3.7(3)
C28 C21 C22 C23 -175.76(19)
C19 N1 C23 C22 -4.8(3)
Pt1 N1 C23 C22 167.78(16)
C21 C22 C23 N1 0.5(3)
C17 C16 C24 C25 -5.4(3)
C15 C16 C24 C25 175.9(2)
C17 C16 C24 C27 115.0(3)
C15 C16 C24 C27 -63.7(3)
C17 C16 C24 C26 -125.1(3)
C15 C16 C24 C26 56.3(3)
C20 C21 C28 C29 -1.0(3)
C22 C21 C28 C29 178.4(2)
C20 C21 C28 C30 119.9(2)
C22 C21 C28 C30 -60.7(3)
C20 C21 C28 C31 -120.6(2)
C22 C21 C28 C31 58.8(3)
